data_7211022
loop_
_publ_author_name
'Chen, Sheng-Chun'
'Zhang, Zhi-Hui'
'Huang, Kun-Lin'
'Luo, Hai-Kun'
'He, Ming-Yang'
'Du, Miao'
'Chen, Qun'

_publ_section_title
;
 Alkali-metal-regulated construction of superhydrophilic ZnII and CdII
 coordination polymers with perhalogenated terephthalate ligands
;
_journal_issue 45
_journal_name_full CrystEngComm
_journal_page_first 9613
_journal_paper_doi 10.1039/c3ce41108g
_journal_volume 15
_journal_year 2013
_chemical_formula_sum 'C36 H38 Cd3 F12 N2 O20'
_chemical_formula_weight 1383.88
_chemical_name_systematic
; 
 ? 
;
_space_group_IT_number 2
_symmetry_cell_setting triclinic
_symmetry_space_group_name_Hall '-P 1'
_symmetry_space_group_name_H-M 'P -1'
_atom_sites_solution_hydrogens geom
_atom_sites_solution_primary direct
_atom_sites_solution_secondary difmap
_audit_creation_method SHELXL-97
_cell_angle_alpha 66.930(2)
_cell_angle_beta 74.602(3)
_cell_angle_gamma 65.787(2)
_cell_formula_units_Z 1
_cell_length_a 9.8606(15)
_cell_length_b 11.6737(17)
_cell_length_c 12.5124(18)
_cell_measurement_reflns_used 5694
_cell_measurement_temperature 296(2)
_cell_measurement_theta_max 30.27
_cell_measurement_theta_min 2.22
_cell_volume 1199.1(3)
_computing_cell_refinement 'Bruker SMART'
_computing_data_collection 'Bruker SMART'
_computing_data_reduction 'Bruker SAINT'
_computing_molecular_graphics 'Bruker SHELXTL'
_computing_publication_material 'Bruker SHELXTL'
_computing_structure_refinement 'SHELXL-97 (Sheldrick, 1997)'
_computing_structure_solution 'SHELXS-97 (Sheldrick, 1990)'
_diffrn_ambient_temperature 296(2)
_diffrn_measured_fraction_theta_full 0.965
_diffrn_measured_fraction_theta_max 0.965
_diffrn_measurement_device_type 'CCD area detector'
_diffrn_measurement_method 'phi and omega scans'
_diffrn_radiation_monochromator graphite
_diffrn_radiation_source 'fine-focus sealed tube'
_diffrn_radiation_type MoK\a
_diffrn_radiation_wavelength 0.71073
_diffrn_reflns_av_R_equivalents 0.0217
_diffrn_reflns_av_sigmaI/netI 0.0409
_diffrn_reflns_limit_h_max 11
_diffrn_reflns_limit_h_min -6
_diffrn_reflns_limit_k_max 13
_diffrn_reflns_limit_k_min -12
_diffrn_reflns_limit_l_max 14
_diffrn_reflns_limit_l_min -14
_diffrn_reflns_number 6350
_diffrn_reflns_theta_full 24.99
_diffrn_reflns_theta_max 24.99
_diffrn_reflns_theta_min 1.78
_exptl_absorpt_coefficient_mu 1.442
_exptl_absorpt_correction_T_max 0.7236
_exptl_absorpt_correction_T_min 0.7056
_exptl_absorpt_correction_type multi-scan
_exptl_absorpt_process_details SADABS
_exptl_crystal_colour Colourless
_exptl_crystal_density_diffrn 1.916
_exptl_crystal_density_method 'not measured'
_exptl_crystal_description needle
_exptl_crystal_F_000 680
_exptl_crystal_size_max 0.26
_exptl_crystal_size_mid 0.24
_exptl_crystal_size_min 0.24
_refine_diff_density_max 0.981
_refine_diff_density_min -1.072
_refine_diff_density_rms 0.248
_refine_ls_extinction_method none
_refine_ls_goodness_of_fit_ref 1.015
_refine_ls_hydrogen_treatment constr
_refine_ls_matrix_type full
_refine_ls_number_parameters 336
_refine_ls_number_reflns 4072
_refine_ls_number_restraints 0
_refine_ls_restrained_S_all 1.015
_refine_ls_R_factor_all 0.0439
_refine_ls_R_factor_gt 0.0358
_refine_ls_shift/su_max 0.040
_refine_ls_shift/su_mean 0.001
_refine_ls_structure_factor_coef Fsqd
_refine_ls_weighting_details 'calc w=1/[\s^2^(Fo^2^)+(0.1068P)^2^+3.6364P] where P=(Fo^2^+2Fc^2^)/3'
_refine_ls_weighting_scheme calc
_refine_ls_wR_factor_gt 0.1167
_refine_ls_wR_factor_ref 0.1531
_reflns_number_gt 3740
_reflns_number_total 4072
_reflns_threshold_expression >2sigma(I)
_cod_data_source_file c3ce41108g.txt
_cod_data_source_block 1
_cod_depositor_comments
;
The following automatic conversions were performed:

'_symmetry_cell_setting' value 'Triclinic' changed to 'triclinic'
according to /home/saulius/struct/CIF-dictionaries/cif_core.dic
dictionary named 'cif_core.dic' version 2.4.2 from
2011-04-26.

'_exptl_absorpt_correction_type' value 'Multi-scan'
changed to 'multi-scan' according to
/home/saulius/struct/CIF-dictionaries/cif_core.dic dictionary named
'cif_core.dic' version 2.4.2 from
2011-04-26.

'_refine_ls_hydrogen_treatment' value 'Constr' changed
to 'constr' according to
/home/saulius/struct/CIF-dictionaries/cif_core.dic dictionary named
'cif_core.dic' version 2.4.2 from 2011-04-26.

Automatic conversion script
Id: cif_fix_values 1891 2012-01-12 08:04:46Z andrius 
;
_cod_original_sg_symbol_H-M P-1
_cod_database_code 7211022

loop_
_symmetry_equiv_pos_as_xyz
'x, y, z'
'-x, -y, -z'

loop_
_atom_site_label
_atom_site_type_symbol
_atom_site_fract_x
_atom_site_fract_y
_atom_site_fract_z
_atom_site_U_iso_or_equiv
_atom_site_adp_type
_atom_site_occupancy
_atom_site_symmetry_multiplicity
_atom_site_calc_flag
_atom_site_refinement_flags
Cd1 Cd 0.58309(4) 0.12632(3) 0.35238(3) 0.02763(18) Uani 1 1 d .
Cd2 Cd 1.0000 0.0000 0.0000 0.0366(2) Uani 1 2 d S
C1 C 0.6754(6) 0.3398(5) 0.3822(5) 0.0341(12) Uani 1 1 d .
C2 C 0.6512(6) 0.4778(5) 0.3809(4) 0.0288(11) Uani 1 1 d .
C3 C 0.5427(6) 0.5910(5) 0.3213(5) 0.0306(11) Uani 1 1 d .
C4 C 0.5290(6) 0.7169(5) 0.3141(5) 0.0324(11) Uani 1 1 d .
C5 C 0.6189(6) 0.7369(5) 0.3688(4) 0.0303(11) Uani 1 1 d .
C6 C 0.7221(7) 0.6239(6) 0.4309(5) 0.0371(12) Uani 1 1 d .
C7 C 0.7382(7) 0.4992(6) 0.4364(5) 0.0370(12) Uani 1 1 d .
C8 C 0.6031(6) 0.8752(5) 0.3617(5) 0.0346(12) Uani 1 1 d .
C9 C 0.7360(6) 0.2376(5) 0.0696(5) 0.0304(11) Uani 1 1 d .
C10 C 0.6125(6) 0.3739(5) 0.0348(4) 0.0258(10) Uani 1 1 d .
C11 C 0.4897(6) 0.3922(5) -0.0110(5) 0.0313(11) Uani 1 1 d .
C12 C 0.6201(6) 0.4848(5) 0.0453(5) 0.0299(11) Uani 1 1 d .
C13 C 0.2936(7) 0.3518(6) 0.2564(6) 0.0451(14) Uani 1 1 d .
H13 H 0.3281 0.4013 0.2787 0.054 Uiso 1 1 calc R
C14 C 0.0706(12) 0.5441(11) 0.2124(12) 0.115(5) Uani 1 1 d .
H14A H 0.1215 0.5800 0.2399 0.173 Uiso 1 1 calc R
H14B H -0.0231 0.5453 0.2609 0.173 Uiso 1 1 calc R
H14C H 0.0524 0.5968 0.1330 0.173 Uiso 1 1 calc R
C15 C 0.1039(11) 0.3356(11) 0.1819(10) 0.091(3) Uani 1 1 d .
H15A H 0.1817 0.2540 0.1770 0.136 Uiso 1 1 calc R
H15B H 0.0692 0.3875 0.1067 0.136 Uiso 1 1 calc R
H15C H 0.0221 0.3166 0.2385 0.136 Uiso 1 1 calc R
C16 C 0.8390(9) -0.0651(8) 0.5330(7) 0.063(2) Uani 1 1 d .
H16A H 0.7527 -0.0385 0.5872 0.095 Uiso 1 1 calc R
H16B H 0.9256 -0.0660 0.5551 0.095 Uiso 1 1 calc R
H16C H 0.8546 -0.1523 0.5341 0.095 Uiso 1 1 calc R
C17 C 0.9253(10) 0.1566(8) -0.2764(7) 0.073(3) Uani 1 1 d .
H17A H 0.8425 0.2149 -0.2404 0.109 Uiso 1 1 calc R
H17B H 0.8919 0.1435 -0.3348 0.109 Uiso 1 1 calc R
H17C H 1.0022 0.1953 -0.3126 0.109 Uiso 1 1 calc R
C18 C 1.278(2) 0.088(2) -0.0043(12) 0.162(9) Uani 1 1 d .
H18A H 1.3696 0.0956 -0.0519 0.242 Uiso 1 1 calc R
H18B H 1.2983 0.0046 0.0574 0.242 Uiso 1 1 calc R
H18C H 1.2313 0.1590 0.0289 0.242 Uiso 1 1 calc R
F1 F 0.4467(4) 0.5828(3) 0.2677(4) 0.0504(9) Uani 1 1 d .
F2 F 0.4242(5) 0.8228(3) 0.2520(4) 0.0600(11) Uani 1 1 d .
F3 F 0.8117(5) 0.6364(4) 0.4871(4) 0.0628(12) Uani 1 1 d .
F4 F 0.8433(5) 0.3963(4) 0.4993(4) 0.0668(13) Uani 1 1 d .
F5 F 0.4740(4) 0.2886(3) -0.0216(4) 0.0482(9) Uani 1 1 d .
F6 F 0.7389(4) 0.4725(4) 0.0886(4) 0.0503(9) Uani 1 1 d .
N1 N 0.1623(7) 0.4095(6) 0.2173(6) 0.0602(16) Uani 1 1 d .
O1 O 0.5665(4) 0.3183(4) 0.3710(4) 0.0382(9) Uani 1 1 d .
O2 O 0.8062(6) 0.2607(5) 0.3882(6) 0.0678(16) Uani 1 1 d .
O3 O 0.6453(7) 0.9484(5) 0.2680(4) 0.0630(15) Uani 1 1 d .
O4 O 0.5504(6) 0.9087(4) 0.4490(4) 0.0526(12) Uani 1 1 d .
O5 O 0.7441(4) 0.1773(4) 0.1761(3) 0.0399(10) Uani 1 1 d .
O6 O 0.8198(5) 0.2020(4) -0.0129(4) 0.0535(13) Uani 1 1 d .
O7 O 0.3741(5) 0.2347(5) 0.2653(4) 0.0483(11) Uani 1 1 d .
O8 O 0.8149(4) 0.0280(4) 0.4157(4) 0.0407(9) Uani 1 1 d .
H8 H 0.8160 0.0937 0.4244 0.061 Uiso 1 1 d R
O9 O 0.9842(5) 0.0312(5) -0.1891(4) 0.0538(12) Uani 1 1 d .
H9 H 1.0712 0.0179 -0.2203 0.081 Uiso 1 1 d R
O10 O 1.1836(6) 0.0964(6) -0.0715(5) 0.0639(14) Uani 1 1 d .
H10 H 1.1242 0.1725 -0.0815 0.096 Uiso 1 1 d R

loop_
_atom_site_aniso_label
_atom_site_aniso_U_11
_atom_site_aniso_U_22
_atom_site_aniso_U_33
_atom_site_aniso_U_23
_atom_site_aniso_U_13
_atom_site_aniso_U_12
Cd1 0.0308(3) 0.0174(2) 0.0361(3) -0.01013(17) -0.00212(16) -0.00962(17)
Cd2 0.0328(3) 0.0241(3) 0.0355(3) -0.0084(2) -0.0019(2) 0.0042(2)
C1 0.041(3) 0.018(2) 0.043(3) -0.010(2) -0.002(2) -0.012(2)
C2 0.041(3) 0.018(2) 0.032(2) -0.011(2) -0.001(2) -0.014(2)
C3 0.037(3) 0.025(3) 0.037(3) -0.014(2) -0.007(2) -0.013(2)
C4 0.037(3) 0.020(2) 0.042(3) -0.013(2) -0.009(2) -0.006(2)
C5 0.040(3) 0.026(3) 0.031(3) -0.016(2) 0.006(2) -0.017(2)
C6 0.046(3) 0.036(3) 0.040(3) -0.017(2) -0.007(2) -0.019(3)
C7 0.045(3) 0.027(3) 0.037(3) -0.006(2) -0.008(2) -0.012(2)
C8 0.037(3) 0.026(3) 0.046(3) -0.017(2) 0.003(2) -0.015(2)
C9 0.025(2) 0.019(2) 0.037(3) -0.009(2) -0.002(2) 0.001(2)
C10 0.030(2) 0.013(2) 0.029(2) -0.0069(19) -0.0008(19) -0.0034(19)
C11 0.032(3) 0.020(2) 0.037(3) -0.010(2) -0.004(2) -0.003(2)
C12 0.030(3) 0.022(2) 0.038(3) -0.011(2) -0.005(2) -0.008(2)
C13 0.048(4) 0.039(3) 0.047(3) -0.014(3) 0.004(3) -0.020(3)
C14 0.063(6) 0.066(6) 0.133(10) -0.004(6) 0.010(6) 0.016(5)
C15 0.062(5) 0.095(7) 0.103(7) 0.006(6) -0.039(5) -0.035(5)
C16 0.051(4) 0.062(5) 0.060(4) 0.006(4) -0.022(3) -0.019(4)
C17 0.069(5) 0.063(5) 0.051(4) -0.015(4) -0.024(4) 0.016(4)
C18 0.201(17) 0.30(3) 0.097(9) -0.087(13) 0.032(10) -0.204(19)
F1 0.056(2) 0.0327(18) 0.075(3) -0.0176(17) -0.0340(19) -0.0112(16)
F2 0.067(3) 0.0231(18) 0.092(3) -0.0112(19) -0.044(2) -0.0036(17)
F3 0.085(3) 0.046(2) 0.085(3) -0.029(2) -0.040(2) -0.023(2)
F4 0.083(3) 0.032(2) 0.090(3) -0.007(2) -0.058(3) -0.008(2)
F5 0.054(2) 0.0226(16) 0.075(3) -0.0193(16) -0.0190(19) -0.0092(15)
F6 0.0395(19) 0.039(2) 0.074(2) -0.0141(18) -0.0294(18) -0.0054(15)
N1 0.042(3) 0.052(4) 0.057(3) -0.002(3) 0.000(3) -0.007(3)
O1 0.038(2) 0.0247(19) 0.061(3) -0.0217(18) 0.0014(18) -0.0174(16)
O2 0.042(3) 0.035(3) 0.128(5) -0.032(3) -0.023(3) -0.002(2)
O3 0.107(4) 0.038(3) 0.057(3) -0.022(2) 0.016(3) -0.047(3)
O4 0.078(3) 0.041(2) 0.055(3) -0.035(2) 0.024(2) -0.037(2)
O5 0.034(2) 0.029(2) 0.033(2) -0.0006(16) 0.0002(16) 0.0008(16)
O6 0.054(3) 0.034(2) 0.037(2) -0.0136(18) -0.0007(19) 0.018(2)
O7 0.039(2) 0.047(3) 0.053(3) -0.009(2) -0.0149(19) -0.009(2)
O8 0.040(2) 0.026(2) 0.056(2) -0.0066(18) -0.0141(18) -0.0125(17)
O9 0.041(2) 0.049(3) 0.043(2) -0.015(2) -0.0061(19) 0.012(2)
O10 0.065(3) 0.066(3) 0.067(3) -0.033(3) 0.015(3) -0.032(3)

loop_
_atom_type_symbol
_atom_type_description
_atom_type_scat_dispersion_real
_atom_type_scat_dispersion_imag
_atom_type_scat_source
C C 0.0033 0.0016 'International Tables Vol C Tables 4.2.6.8 and 6.1.1.4'
H H 0.0000 0.0000 'International Tables Vol C Tables 4.2.6.8 and 6.1.1.4'
Cd Cd -0.8075 1.2024 'International Tables Vol C Tables 4.2.6.8 and 6.1.1.4'
F F 0.0171 0.0103 'International Tables Vol C Tables 4.2.6.8 and 6.1.1.4'
N N 0.0061 0.0033 'International Tables Vol C Tables 4.2.6.8 and 6.1.1.4'
O O 0.0106 0.0060 'International Tables Vol C Tables 4.2.6.8 and 6.1.1.4'

loop_
_geom_angle_atom_site_label_1
_geom_angle_atom_site_label_2
_geom_angle_atom_site_label_3
_geom_angle
_geom_angle_site_symmetry_1
_geom_angle_site_symmetry_3
O7 Cd1 O1 89.79(16) . .
O7 Cd1 O8 171.67(16) . .
O1 Cd1 O8 88.74(14) . .
O7 Cd1 O5 94.27(15) . .
O1 Cd1 O5 86.93(15) . .
O8 Cd1 O5 77.46(15) . .
O7 Cd1 O4 94.42(18) . 2_666
O1 Cd1 O4 83.27(14) . 2_666
O8 Cd1 O4 93.55(17) . 2_666
O5 Cd1 O4 166.86(16) . 2_666
O7 Cd1 O4 98.03(18) . 1_545
O1 Cd1 O4 147.30(15) . 1_545
O8 Cd1 O4 87.58(16) . 1_545
O5 Cd1 O4 123.74(14) . 1_545
O4 Cd1 O4 64.57(15) 2_666 1_545
O7 Cd1 O3 89.0(2) . 1_545
O1 Cd1 O3 160.85(16) . 1_545
O8 Cd1 O3 89.68(19) . 1_545
O5 Cd1 O3 74.11(16) . 1_545
O4 Cd1 O3 115.88(14) 2_666 1_545
O4 Cd1 O3 51.61(15) 1_545 1_545
O6 Cd2 O6 180.0(3) . 2_755
O6 Cd2 O9 90.18(16) . 2_755
O6 Cd2 O9 89.82(16) 2_755 2_755
O6 Cd2 O9 89.82(16) . .
O6 Cd2 O9 90.18(16) 2_755 .
O9 Cd2 O9 180.0(3) 2_755 .
O6 Cd2 O10 89.6(2) . 2_755
O6 Cd2 O10 90.4(2) 2_755 2_755
O9 Cd2 O10 88.1(2) 2_755 2_755
O9 Cd2 O10 91.9(2) . 2_755
O6 Cd2 O10 90.4(2) . .
O6 Cd2 O10 89.6(2) 2_755 .
O9 Cd2 O10 91.9(2) 2_755 .
O9 Cd2 O10 88.1(2) . .
O10 Cd2 O10 180.0(2) 2_755 .
O2 C1 O1 126.1(5) . .
O2 C1 C2 115.4(5) . .
O1 C1 C2 118.3(5) . .
C7 C2 C3 115.7(5) . .
C7 C2 C1 122.1(5) . .
C3 C2 C1 122.2(5) . .
F1 C3 C4 117.2(5) . .
F1 C3 C2 121.3(5) . .
C4 C3 C2 121.5(5) . .
F2 C4 C3 118.6(5) . .
F2 C4 C5 119.4(5) . .
C3 C4 C5 122.1(5) . .
C6 C5 C4 115.7(5) . .
C6 C5 C8 122.2(5) . .
C4 C5 C8 122.1(5) . .
F3 C6 C7 118.9(5) . .
F3 C6 C5 118.6(5) . .
C7 C6 C5 122.4(5) . .
F4 C7 C6 117.0(5) . .
F4 C7 C2 120.5(5) . .
C6 C7 C2 122.5(5) . .
O4 C8 O3 122.5(5) . .
O4 C8 C5 118.6(5) . .
O3 C8 C5 118.8(5) . .
O6 C9 O5 127.2(5) . .
O6 C9 C10 115.2(5) . .
O5 C9 C10 117.5(4) . .
C11 C10 C12 116.8(5) . .
C11 C10 C9 121.3(5) . .
C12 C10 C9 121.9(5) . .
F5 C11 C10 119.9(5) . .
F5 C11 C12 118.5(5) . 2_665
C10 C11 C12 121.7(5) . 2_665
F6 C12 C11 119.3(5) . 2_665
F6 C12 C10 119.1(5) . .
C11 C12 C10 121.6(5) 2_665 .
O7 C13 N1 123.7(7) . .
O7 C13 H13 118.2 . .
N1 C13 H13 118.2 . .
N1 C14 H14A 109.5 . .
N1 C14 H14B 109.5 . .
H14A C14 H14B 109.5 . .
N1 C14 H14C 109.5 . .
H14A C14 H14C 109.5 . .
H14B C14 H14C 109.5 . .
N1 C15 H15A 109.5 . .
N1 C15 H15B 109.5 . .
H15A C15 H15B 109.5 . .
N1 C15 H15C 109.5 . .
H15A C15 H15C 109.5 . .
H15B C15 H15C 109.5 . .
O8 C16 H16A 109.5 . .
O8 C16 H16B 109.5 . .
H16A C16 H16B 109.5 . .
O8 C16 H16C 109.5 . .
H16A C16 H16C 109.5 . .
H16B C16 H16C 109.5 . .
O9 C17 H17A 109.5 . .
O9 C17 H17B 109.5 . .
H17A C17 H17B 109.5 . .
O9 C17 H17C 109.5 . .
H17A C17 H17C 109.5 . .
H17B C17 H17C 109.5 . .
O10 C18 H18A 109.5 . .
O10 C18 H18B 109.5 . .
H18A C18 H18B 109.5 . .
O10 C18 H18C 109.5 . .
H18A C18 H18C 109.5 . .
H18B C18 H18C 109.5 . .
C13 N1 C14 121.7(9) . .
C13 N1 C15 120.0(7) . .
C14 N1 C15 118.3(9) . .
C1 O1 Cd1 124.0(3) . .
C8 O3 Cd1 92.4(4) . 1_565
C8 O4 Cd1 150.7(4) . 2_666
C8 O4 Cd1 93.4(3) . 1_565
Cd1 O4 Cd1 115.43(15) 2_666 1_565
C9 O5 Cd1 139.1(4) . .
C9 O6 Cd2 126.2(4) . .
C13 O7 Cd1 124.3(5) . .
C16 O8 Cd1 121.9(4) . .
C16 O8 H8 99.4 . .
Cd1 O8 H8 96.2 . .
C17 O9 Cd2 125.9(5) . .
C17 O9 H9 94.5 . .
Cd2 O9 H9 103.6 . .
C18 O10 Cd2 124.0(7) . .
C18 O10 H10 102.2 . .
Cd2 O10 H10 94.6 . .

loop_
_geom_bond_atom_site_label_1
_geom_bond_atom_site_label_2
_geom_bond_distance
_geom_bond_site_symmetry_2
Cd1 O7 2.238(4) .
Cd1 O1 2.278(4) .
Cd1 O8 2.295(4) .
Cd1 O5 2.372(4) .
Cd1 O4 2.446(4) 2_666
Cd1 O4 2.466(4) 1_545
Cd1 O3 2.476(5) 1_545
Cd2 O6 2.272(4) .
Cd2 O6 2.272(4) 2_755
Cd2 O9 2.286(5) 2_755
Cd2 O9 2.286(5) .
Cd2 O10 2.317(5) 2_755
Cd2 O10 2.317(5) .
C1 O2 1.242(8) .
C1 O1 1.251(7) .
C1 C2 1.523(7) .
C2 C7 1.380(8) .
C2 C3 1.392(8) .
C3 F1 1.347(6) .
C3 C4 1.388(7) .
C4 F2 1.351(6) .
C4 C5 1.388(8) .
C5 C6 1.376(8) .
C5 C8 1.526(7) .
C6 F3 1.346(7) .
C6 C7 1.374(8) .
C7 F4 1.345(7) .
C8 O4 1.218(7) .
C8 O3 1.236(7) .
C9 O6 1.234(7) .
C9 O5 1.247(7) .
C9 C10 1.534(6) .
C10 C11 1.379(8) .
C10 C12 1.384(7) .
C11 F5 1.340(6) .
C11 C12 1.381(7) 2_665
C12 F6 1.351(6) .
C12 C11 1.381(7) 2_665
C13 O7 1.245(8) .
C13 N1 1.315(9) .
C13 H13 0.9300 .
C14 N1 1.442(12) .
C14 H14A 0.9600 .
C14 H14B 0.9600 .
C14 H14C 0.9600 .
C15 N1 1.455(13) .
C15 H15A 0.9600 .
C15 H15B 0.9600 .
C15 H15C 0.9600 .
C16 O8 1.455(8) .
C16 H16A 0.9600 .
C16 H16B 0.9600 .
C16 H16C 0.9600 .
C17 O9 1.436(8) .
C17 H17A 0.9600 .
C17 H17B 0.9600 .
C17 H17C 0.9600 .
C18 O10 1.362(14) .
C18 H18A 0.9600 .
C18 H18B 0.9600 .
C18 H18C 0.9600 .
O3 Cd1 2.476(5) 1_565
O4 Cd1 2.446(4) 2_666
O4 Cd1 2.466(4) 1_565
O8 H8 0.8200 .
O9 H9 0.8199 .
O10 H10 0.8199 .

loop_
_geom_torsion_atom_site_label_1
_geom_torsion_atom_site_label_2
_geom_torsion_atom_site_label_3
_geom_torsion_atom_site_label_4
_geom_torsion
_geom_torsion_site_symmetry_1
_geom_torsion_site_symmetry_4
O2 C1 C2 C7 -29.9(8) . .
O1 C1 C2 C7 153.7(6) . .
O2 C1 C2 C3 148.4(6) . .
O1 C1 C2 C3 -28.0(8) . .
C7 C2 C3 F1 -177.3(5) . .
C1 C2 C3 F1 4.4(8) . .
C7 C2 C3 C4 3.0(8) . .
C1 C2 C3 C4 -175.4(5) . .
F1 C3 C4 F2 -1.7(8) . .
C2 C3 C4 F2 178.1(5) . .
F1 C3 C4 C5 178.1(5) . .
C2 C3 C4 C5 -2.1(9) . .
F2 C4 C5 C6 179.6(5) . .
C3 C4 C5 C6 -0.2(8) . .
F2 C4 C5 C8 0.3(8) . .
C3 C4 C5 C8 -179.5(5) . .
C4 C5 C6 F3 -179.3(5) . .
C8 C5 C6 F3 0.0(8) . .
C4 C5 C6 C7 1.6(8) . .
C8 C5 C6 C7 -179.1(5) . .
F3 C6 C7 F4 0.5(9) . .
C5 C6 C7 F4 179.7(6) . .
F3 C6 C7 C2 -179.8(5) . .
C5 C6 C7 C2 -0.6(9) . .
C3 C2 C7 F4 178.0(5) . .
C1 C2 C7 F4 -3.6(9) . .
C3 C2 C7 C6 -1.7(8) . .
C1 C2 C7 C6 176.7(6) . .
C6 C5 C8 O4 -70.4(8) . .
C4 C5 C8 O4 108.9(7) . .
C6 C5 C8 O3 109.1(7) . .
C4 C5 C8 O3 -71.7(8) . .
O6 C9 C10 C11 73.7(7) . .
O5 C9 C10 C11 -108.5(6) . .
O6 C9 C10 C12 -104.9(6) . .
O5 C9 C10 C12 72.9(7) . .
C12 C10 C11 F5 -178.8(5) . .
C9 C10 C11 F5 2.5(8) . .
C12 C10 C11 C12 0.3(9) . 2_665
C9 C10 C11 C12 -178.4(5) . 2_665
C11 C10 C12 F6 -179.4(5) . .
C9 C10 C12 F6 -0.8(8) . .
C11 C10 C12 C11 -0.3(9) . 2_665
C9 C10 C12 C11 178.4(5) . 2_665
O7 C13 N1 C14 177.8(8) . .
O7 C13 N1 C15 0.1(11) . .
O2 C1 O1 Cd1 -2.3(9) . .
C2 C1 O1 Cd1 173.7(3) . .
O7 Cd1 O1 C1 -156.9(5) . .
O8 Cd1 O1 C1 14.9(5) . .
O5 Cd1 O1 C1 -62.6(5) . .
O4 Cd1 O1 C1 108.6(5) 2_666 .
O4 Cd1 O1 C1 98.5(5) 1_545 .
O3 Cd1 O1 C1 -70.5(8) 1_545 .
O4 C8 O3 Cd1 1.7(7) . 1_565
C5 C8 O3 Cd1 -177.8(5) . 1_565
O3 C8 O4 Cd1 167.8(7) . 2_666
C5 C8 O4 Cd1 -12.8(13) . 2_666
O3 C8 O4 Cd1 -1.7(7) . 1_565
C5 C8 O4 Cd1 177.8(5) . 1_565
O6 C9 O5 Cd1 -137.9(6) . .
C10 C9 O5 Cd1 44.5(8) . .
O7 Cd1 O5 C9 -0.7(6) . .
O1 Cd1 O5 C9 -90.3(6) . .
O8 Cd1 O5 C9 -179.7(6) . .
O4 Cd1 O5 C9 -132.0(7) 2_666 .
O4 Cd1 O5 C9 101.9(6) 1_545 .
O3 Cd1 O5 C9 87.0(6) 1_545 .
O5 C9 O6 Cd2 9.1(10) . .
C10 C9 O6 Cd2 -173.3(4) . .
O6 Cd2 O6 C9 157(13) 2_755 .
O9 Cd2 O6 C9 -24.1(6) 2_755 .
O9 Cd2 O6 C9 155.9(6) . .
O10 Cd2 O6 C9 64.1(6) 2_755 .
O10 Cd2 O6 C9 -115.9(6) . .
N1 C13 O7 Cd1 -171.8(5) . .
O1 Cd1 O7 C13 -7.1(5) . .
O8 Cd1 O7 C13 -87.0(12) . .
O5 Cd1 O7 C13 -94.0(5) . .
O4 Cd1 O7 C13 76.1(5) 2_666 .
O4 Cd1 O7 C13 141.0(5) 1_545 .
O3 Cd1 O7 C13 -168.0(5) 1_545 .
O7 Cd1 O8 C16 -174.8(11) . .
O1 Cd1 O8 C16 105.2(5) . .
O5 Cd1 O8 C16 -167.6(6) . .
O4 Cd1 O8 C16 22.1(5) 2_666 .
O4 Cd1 O8 C16 -42.3(5) 1_545 .
O3 Cd1 O8 C16 -93.8(5) 1_545 .
O6 Cd2 O9 C17 21.0(6) . .
O6 Cd2 O9 C17 -159.0(6) 2_755 .
O9 Cd2 O9 C17 144(55) 2_755 .
O10 Cd2 O9 C17 110.6(6) 2_755 .
O10 Cd2 O9 C17 -69.4(6) . .
O6 Cd2 O10 C18 105.4(12) . .
O6 Cd2 O10 C18 -74.6(12) 2_755 .
O9 Cd2 O10 C18 15.2(12) 2_755 .
O9 Cd2 O10 C18 -164.8(12) . .
O10 Cd2 O10 C18 -147(100) 2_755 .
